data_4338379
loop_
_publ_author_name
'Abrahams, Brendan F.'
'Dharma, A. David'
'Grannas, Martin J.'
'Hudson, Timothy A.'
'Maynard-Casely, Helen E'
'Oliver, Graham R.'
'Robson, Richard'
'White, Keith F.'

_publ_section_title
;
 Isomeric Ionic Lithium Isonicotinate Three-Dimensional Networks and
 Single-Crystal-to-Single-Crystal Rearrangements Generating Microporous
 Materials.
;
_journal_issue 10
_journal_name_full 'Inorganic chemistry'
_journal_page_first 4956
_journal_page_last 4969
_journal_paper_doi 10.1021/ic403134c
_journal_volume 53
_journal_year 2014
_chemical_formula_sum 'C30 H30 Li4 N4 O9'
_chemical_formula_weight 618.34
_chemical_name_systematic
;
 ?
;
_space_group_crystal_system monoclinic
_space_group_IT_number 14
_space_group_name_Hall '-P 2ybc'
_space_group_name_H-M_alt 'P 1 21/c 1'
_symmetry_space_group_name_Hall '-P 2ybc'
_symmetry_space_group_name_H-M 'P 1 21/c 1'
_atom_sites_solution_hydrogens geom
_audit_creation_method SHELXL-2014
_cell_angle_alpha 90
_cell_angle_beta 94.096(2)
_cell_angle_gamma 90
_cell_formula_units_Z 2
_cell_length_a 10.8681(2)
_cell_length_b 9.8358(3)
_cell_length_c 14.6059(3)
_cell_measurement_reflns_used 3.03
_cell_measurement_temperature 130(2)
_cell_measurement_theta_max 73.68
_cell_volume 1557.33(6)
_computing_cell_refinement
;
CrysAlisPro, Agilent Technologies,
Version 1.171.36.20 (release 27-06-2012 CrysAlis171 .NET)
(compiled Jul 11 2012,15:38:31)
;
_computing_data_collection
;
CrysAlisPro, Agilent Technologies,
Version 1.171.36.20 (release 27-06-2012 CrysAlis171 .NET)
(compiled Jul 11 2012,15:38:31)
;
_computing_data_reduction
;
CrysAlisPro, Agilent Technologies,
Version 1.171.36.20 (release 27-06-2012 CrysAlis171 .NET)
(compiled Jul 11 2012,15:38:31)
;
_computing_structure_refinement 'SHELXL-2014 (Sheldrick, 2014)'
_computing_structure_solution 'SHELXL-97 (Sheldrick, 97)'
_diffrn_ambient_temperature 130(2)
_diffrn_detector_area_resol_mean 10.2273
_diffrn_measured_fraction_theta_full 0.995
_diffrn_measured_fraction_theta_max 0.999
_diffrn_measurement_device_type 'SuperNova, Dual, Cu at zero, Atlas'
_diffrn_measurement_method '\w scans'
_diffrn_radiation_type CuK\a
_diffrn_radiation_wavelength 1.54184
_diffrn_reflns_av_R_equivalents 0.0159
_diffrn_reflns_av_unetI/netI 0.0213
_diffrn_reflns_Laue_measured_fraction_full 0.995
_diffrn_reflns_Laue_measured_fraction_max 0.999
_diffrn_reflns_limit_h_max 10
_diffrn_reflns_limit_h_min -13
_diffrn_reflns_limit_k_max 11
_diffrn_reflns_limit_k_min -10
_diffrn_reflns_limit_l_max 15
_diffrn_reflns_limit_l_min -17
_diffrn_reflns_number 5473
_diffrn_reflns_point_group_measured_fraction_full 0.995
_diffrn_reflns_point_group_measured_fraction_max 0.999
_diffrn_reflns_theta_full 67.684
_diffrn_reflns_theta_max 67.491
_diffrn_reflns_theta_min 4.078
_diffrn_source 'SuperNova (Cu) X-ray Source'
_exptl_absorpt_coefficient_mu 0.792
_exptl_absorpt_correction_T_max 1.000
_exptl_absorpt_correction_T_min 0.865
_exptl_absorpt_correction_type multi-scan
_exptl_absorpt_process_details
;
CrysAlisPro, Agilent Technologies,
Version 1.171.36.20 (release 27-06-2012 CrysAlis171 .NET)
(compiled Jul 11 2012,15:38:31)
Empirical absorption correction using spherical harmonics,
 implemented in SCALE3 ABSPACK scaling algorithm.
;
_exptl_crystal_colour Colourless
_exptl_crystal_density_diffrn 1.319
_exptl_crystal_description Needle
_exptl_crystal_F_000 644
_exptl_crystal_size_max 0.676
_exptl_crystal_size_mid 0.126
_exptl_crystal_size_min 0.061
_refine_diff_density_max 0.786
_refine_diff_density_min -0.326
_refine_diff_density_rms 0.065
_refine_ls_extinction_method none
_refine_ls_goodness_of_fit_ref 1.116
_refine_ls_hydrogen_treatment mixed
_refine_ls_matrix_type full
_refine_ls_number_parameters 238
_refine_ls_number_reflns 2805
_refine_ls_number_restraints 0
_refine_ls_restrained_S_all 1.116
_refine_ls_R_factor_all 0.0640
_refine_ls_R_factor_gt 0.0568
_refine_ls_shift/su_max 0.000
_refine_ls_shift/su_mean 0.000
_refine_ls_structure_factor_coef Fsqd
_refine_ls_weighting_details 'w=1/[\s^2^(Fo^2^)+(0.0925P)^2^+1.1634P] where P=(Fo^2^+2Fc^2^)/3'
_refine_ls_weighting_scheme calc
_refine_ls_wR_factor_gt 0.1719
_refine_ls_wR_factor_ref 0.1782
_reflns_Friedel_coverage 0.000
_reflns_number_gt 2421
_reflns_number_total 2805
_reflns_threshold_expression 'I > 2\s(I)'
_cod_data_source_file ic403134c_si_002.cif
_cod_data_source_block Li_inic-n-hexanol
_cod_depositor_comments 'Adding full bibliography for 4338378--4338389.cif.'
_cod_database_code 4338379
_shelx_space_group_comment
;
The symmetry employed for this shelxl refinement is uniquely defined
by the following loop, which should always be used as a source of
symmetry information in preference to the above space-group names.
They are only intended as comments.
;
_shelxl_version_number 2014-1

loop_
_space_group_symop_operation_xyz
'x, y, z'
'-x, y+1/2, -z+1/2'
'-x, -y, -z'
'x, -y-1/2, z-1/2'

loop_
_atom_site_label
_atom_site_type_symbol
_atom_site_fract_x
_atom_site_fract_y
_atom_site_fract_z
_atom_site_U_iso_or_equiv
_atom_site_adp_type
_atom_site_occupancy
_atom_site_site_symmetry_order
_atom_site_calc_flag
_atom_site_refinement_flags_posn
_atom_site_refinement_flags_adp
_atom_site_refinement_flags_occupancy
_atom_site_disorder_assembly
_atom_site_disorder_group
O1S_a O -0.1362(6) -0.3882(8) 0.4811(5) 0.0583(18) Uani 0.3 1 d . . P A 1
C1S_a C -0.2053(4) -0.4895(5) 0.5077(3) 0.0761(11) Uani 0.5 1 d . . P A 1
C2S_a C -0.3382(5) -0.4492(5) 0.4649(3) 0.0554(12) Uani 0.65 1 d . . P A 1
C4S_a C -0.4362(3) -0.5097(5) 0.5069(3) 0.0835(13) Uani 0.5 1 d . . P A 1
O1S'_b O -0.1159(13) -0.5848(13) 0.5581(10) 0.078(4) Uani 0.2 1 d . . P B 2
C1S'_b C -0.2053(4) -0.4895(5) 0.5077(3) 0.0761(11) Uani 0.5 1 d . . P B 2
C3S_b C -0.3343(8) -0.5500(8) 0.5376(6) 0.0502(19) Uani 0.35 1 d . . P B 2
C4S'_b C -0.4362(3) -0.5097(5) 0.5069(3) 0.0835(13) Uani 0.5 1 d . . P B 2
C1 C 0.2785(2) 0.3245(3) 0.17603(16) 0.0407(6) Uani 1 1 d . . . . .
H1 H 0.2119 0.3396 0.1314 0.049 Uiso 1 1 calc R U . . .
C2 C 0.47974(19) 0.3556(2) 0.22503(14) 0.0269(5) Uani 1 1 d . . . . .
H2 H 0.5578 0.3954 0.2168 0.033(7) Uiso 1 1 calc R . . . .
C3 C 0.2574(2) 0.2447(3) 0.25169(16) 0.0358(6) Uani 1 1 d . . . . .
H3 H 0.1778 0.2083 0.2591 0.043 Uiso 1 1 calc R U . . .
C4 C 0.46805(18) 0.2742(2) 0.30150(14) 0.0243(5) Uani 1 1 d . . . . .
H4 H 0.5374 0.2565 0.3432 0.029 Uiso 1 1 calc R U . . .
C5 C 0.35421(18) 0.2191(2) 0.31620(13) 0.0205(4) Uani 1 1 d . . . . .
C6 C 0.33291(17) 0.13700(19) 0.40124(13) 0.0182(4) Uani 1 1 d . . . . .
C7 C 0.0282(2) -0.4041(3) 0.74797(17) 0.0425(7) Uani 1 1 d . . . . .
H7 H -0.0371 -0.4686 0.7441 0.051 Uiso 1 1 calc R U . . .
C8 C 0.1905(2) -0.3057(3) 0.82940(15) 0.0396(6) Uani 1 1 d . . . . .
H8 H 0.2408 -0.2967 0.8850 0.048 Uiso 1 1 calc R U . . .
C9 C 0.2163(2) -0.2239(3) 0.75591(15) 0.0347(6) Uani 1 1 d . . . . .
H9 H 0.2843 -0.1630 0.7608 0.042 Uiso 1 1 calc R U . . .
C10 C 0.14138(18) -0.2324(2) 0.67520(14) 0.0263(5) Uani 1 1 d . . . . .
C11 C 0.0444(2) -0.3236(3) 0.67196(16) 0.0382(6) Uani 1 1 d . . . . .
H11 H -0.0102 -0.3310 0.6184 0.046 Uiso 1 1 calc R U . . .
C12 C 0.16756(18) -0.1471(2) 0.59242(13) 0.0215(4) Uani 1 1 d . . . . .
O1 O 0.22676(12) 0.13682(15) 0.42841(10) 0.0252(4) Uani 1 1 d . . . . .
O2 O 0.42460(12) 0.07630(14) 0.43954(9) 0.0214(4) Uani 1 1 d . . . . .
O3 O 0.27657(12) -0.14094(15) 0.57242(9) 0.0246(4) Uani 1 1 d . . . . .
O4 O 0.07666(12) -0.09000(16) 0.55023(9) 0.0252(4) Uani 1 1 d . . . . .
Li1 Li 0.0898(3) 0.0212(4) 0.4395(2) 0.0235(7) Uani 1 1 d . . . . .
Li2 Li 0.4047(3) -0.0158(4) 0.5559(2) 0.0207(7) Uani 1 1 d . . . . .
N1 N 0.38702(16) 0.3811(2) 0.16253(12) 0.0288(4) Uani 1 1 d . . . . .
N2 N 0.09895(18) -0.3962(2) 0.82644(13) 0.0375(5) Uani 1 1 d . . . . .

loop_
_atom_site_aniso_label
_atom_site_aniso_U_11
_atom_site_aniso_U_22
_atom_site_aniso_U_33
_atom_site_aniso_U_23
_atom_site_aniso_U_13
_atom_site_aniso_U_12
O1S_a 0.048(4) 0.067(5) 0.057(4) -0.004(4) -0.009(3) 0.005(3)
C1S_a 0.061(2) 0.087(3) 0.080(3) 0.006(2) 0.0046(18) -0.011(2)
C2S_a 0.082(3) 0.039(2) 0.045(2) -0.0036(19) 0.006(2) -0.010(2)
C4S_a 0.065(2) 0.094(3) 0.092(3) -0.064(2) 0.008(2) -0.001(2)
O1S'_b 0.077(8) 0.064(8) 0.097(10) -0.006(7) 0.030(7) -0.010(7)
C1S'_b 0.061(2) 0.087(3) 0.080(3) 0.006(2) 0.0046(18) -0.011(2)
C3S_b 0.056(5) 0.039(4) 0.055(5) -0.003(4) 0.005(4) -0.004(4)
C4S'_b 0.065(2) 0.094(3) 0.092(3) -0.064(2) 0.008(2) -0.001(2)
C1 0.0256(11) 0.0654(17) 0.0302(12) 0.0244(12) -0.0045(9) -0.0039(11)
C2 0.0213(10) 0.0336(12) 0.0263(11) 0.0079(9) 0.0052(8) -0.0007(8)
C3 0.0197(10) 0.0538(15) 0.0334(12) 0.0193(11) -0.0016(9) -0.0052(10)
C4 0.0206(10) 0.0300(11) 0.0221(10) 0.0060(8) 0.0005(7) 0.0004(8)
C5 0.0192(9) 0.0240(10) 0.0188(9) 0.0016(8) 0.0040(7) 0.0030(8)
C6 0.0188(9) 0.0187(9) 0.0171(9) -0.0009(7) 0.0018(7) -0.0007(7)
C7 0.0294(12) 0.0625(18) 0.0357(13) 0.0223(12) 0.0035(10) -0.0088(11)
C8 0.0300(12) 0.0684(18) 0.0203(11) 0.0115(11) 0.0008(9) 0.0030(12)
C9 0.0253(11) 0.0549(15) 0.0237(11) 0.0095(10) 0.0004(8) -0.0038(10)
C10 0.0165(9) 0.0429(13) 0.0199(10) 0.0071(9) 0.0048(8) 0.0018(8)
C11 0.0261(11) 0.0602(16) 0.0278(12) 0.0175(11) -0.0019(9) -0.0098(11)
C12 0.0183(10) 0.0288(11) 0.0174(9) -0.0004(8) 0.0021(7) -0.0025(8)
O1 0.0192(7) 0.0304(8) 0.0266(8) 0.0081(6) 0.0067(6) 0.0012(6)
O2 0.0188(7) 0.0269(8) 0.0186(7) 0.0049(5) 0.0013(5) 0.0026(5)
O3 0.0179(7) 0.0326(8) 0.0237(7) 0.0060(6) 0.0045(5) -0.0016(6)
O4 0.0179(7) 0.0374(9) 0.0204(7) 0.0067(6) 0.0027(5) 0.0015(6)
Li1 0.0190(16) 0.037(2) 0.0150(15) -0.0038(13) 0.0044(12) -0.0006(14)
Li2 0.0193(15) 0.0285(18) 0.0147(15) -0.0013(13) 0.0040(12) 0.0000(13)
N1 0.0244(9) 0.0387(11) 0.0237(9) 0.0114(8) 0.0046(7) 0.0029(8)
N2 0.0263(10) 0.0598(14) 0.0274(10) 0.0195(9) 0.0091(8) 0.0071(9)

loop_
_atom_type_symbol
_atom_type_description
_atom_type_scat_dispersion_real
_atom_type_scat_dispersion_imag
_atom_type_scat_source
C C 0.0181 0.0091 'International Tables Vol C Tables 4.2.6.8 and 6.1.1.4'
H H 0.0000 0.0000 'International Tables Vol C Tables 4.2.6.8 and 6.1.1.4'
O O 0.0492 0.0322 'International Tables Vol C Tables 4.2.6.8 and 6.1.1.4'
Li Li 0.0008 0.0003 'International Tables Vol C Tables 4.2.6.8 and 6.1.1.4'
N N 0.0311 0.0180 'International Tables Vol C Tables 4.2.6.8 and 6.1.1.4'

loop_
_geom_angle_atom_site_label_1
_geom_angle_atom_site_label_2
_geom_angle_atom_site_label_3
_geom_angle
_geom_angle_site_symmetry_1
_geom_angle_site_symmetry_3
O1S_a C1S_a C2S_a 102.6(4) . .
C4S_a C2S_a C1S_a 115.0(4) . .
C2S_a C4S_a C4S_a 131.1(7) . 3_446
N1 C1 C3 123.6(2) . .
N1 C2 C4 123.43(19) . .
C5 C3 C1 118.9(2) . .
C5 C4 C2 119.08(19) . .
C4 C5 C3 117.93(19) . .
C4 C5 C6 121.88(18) . .
C3 C5 C6 120.16(18) . .
O1 C6 O2 125.41(17) . .
O1 C6 C5 117.48(17) . .
O2 C6 C5 117.09(16) . .
O1 C6 Li2 87.30(13) . .
O2 C6 Li2 38.21(10) . .
C5 C6 Li2 154.91(14) . .
N2 C7 C11 123.7(2) . .
N2 C8 C9 123.7(2) . .
C8 C9 C10 119.0(2) . .
C11 C10 C9 117.9(2) . .
C11 C10 C12 121.21(19) . .
C9 C10 C12 120.85(19) . .
C10 C11 C7 119.0(2) . .
O3 C12 O4 126.27(18) . .
O3 C12 C10 116.84(17) . .
O4 C12 C10 116.89(16) . .
C6 O1 Li1 141.35(18) . .
C6 O2 Li2 152.11(15) . 3_656
C6 O2 Li2 118.29(15) . .
Li2 O2 Li2 89.60(14) 3_656 .
C12 O3 Li2 141.93(18) . .
C12 O4 Li1 144.94(16) . 3_556
C12 O4 Li1 123.40(15) . .
Li1 O4 Li1 89.55(14) 3_556 .
O1 Li1 O4 122.6(2) . 3_556
O1 Li1 O4 120.63(17) . .
O4 Li1 O4 90.45(14) 3_556 .
O1 Li1 N2 101.89(16) . 4
O4 Li1 N2 111.48(16) 3_556 4
O4 Li1 N2 109.67(19) . 4
O1 Li1 Li1 138.1(2) . 3_556
O4 Li1 Li1 45.50(10) 3_556 3_556
O4 Li1 Li1 44.95(11) . 3_556
N2 Li1 Li1 119.9(2) 4 3_556
O3 Li2 O2 120.45(19) . 3_656
O3 Li2 O2 122.90(17) . .
O2 Li2 O2 90.41(14) 3_656 .
O3 Li2 N1 102.29(15) . 4_566
O2 Li2 N1 108.07(16) 3_656 4_566
O2 Li2 N1 112.41(18) . 4_566
O3 Li2 Li2 138.2(2) . 3_656
O2 Li2 Li2 45.29(10) 3_656 3_656
O2 Li2 Li2 45.11(10) . 3_656
N1 Li2 Li2 119.4(2) 4_566 3_656
O3 Li2 C6 106.87(14) . .
O2 Li2 C6 113.91(14) 3_656 .
O2 Li2 C6 23.50(7) . .
N1 Li2 C6 103.32(15) 4_566 .
Li2 Li2 C6 68.62(13) 3_656 .
C1 N1 C2 117.00(18) . .
C1 N1 Li2 120.74(17) . 4_565
C2 N1 Li2 122.03(17) . 4_565
C8 N2 C7 116.7(2) . .
C8 N2 Li1 116.72(18) . 4_556
C7 N2 Li1 126.4(2) . 4_556

loop_
_geom_bond_atom_site_label_1
_geom_bond_atom_site_label_2
_geom_bond_distance
_geom_bond_site_symmetry_2
O1S_a C1S_a 1.323(9) .
C1S_a C2S_a 1.582(6) .
C2S_a C4S_a 1.399(7) .
C4S_a C4S_a 1.400(8) 3_446
C1 N1 1.331(3) .
C1 C3 1.388(3) .
C2 N1 1.334(3) .
C2 C4 1.388(3) .
C3 C5 1.385(3) .
C4 C5 1.382(3) .
C5 C6 1.513(3) .
C6 O1 1.246(2) .
C6 O2 1.258(2) .
C6 Li2 2.778(4) .
C7 N2 1.336(3) .
C7 C11 1.385(3) .
C8 N2 1.333(3) .
C8 C9 1.386(3) .
C9 C10 1.387(3) .
C10 C11 1.382(3) .
C10 C12 1.515(3) .
C12 O3 1.242(2) .
C12 O4 1.259(2) .
O1 Li1 1.890(4) .
O2 Li2 1.945(3) 3_656
O2 Li2 1.951(3) .
O3 Li2 1.887(4) .
O4 Li1 1.947(4) 3_556
O4 Li1 1.966(4) .
Li1 O4 1.947(4) 3_556
Li1 N2 2.067(4) 4
Li1 Li1 2.756(6) 3_556
Li2 O2 1.945(3) 3_656
Li2 N1 2.064(4) 4_566
Li2 Li2 2.745(6) 3_656
N1 Li2 2.064(4) 4_565
N2 Li1 2.067(4) 4_556
